data_4081881
loop_
_publ_author_name
'Jiang, Yanfeng'
'Huang, Wenjing'
'Schmalle, Helmut W.'
'Blacque, Olivier'
'Fox, Thomas'
'Berke, Heinz'

_publ_section_title
;
 Efficient Lewis Acid Promoted Alkene Hydrogenations Using Dinitrosyl
 Rhenium(&#x2212;I) Hydride Catalysts
;
_journal_issue 23
_journal_name_full Organometallics
_journal_page_first 7043
_journal_paper_doi 10.1021/om400733u
_journal_volume 32
_journal_year 2013
_chemical_formula_moiety 'C38 H72 N2 O2 P2 Re, C24 B F20'
_chemical_formula_sum 'C62 H72 B F20 N2 O2 P2 Re'
_chemical_formula_weight 1516.17
_chemical_name_systematic
'Hydrido(nitrosyl)(nitrosoethane-\k<i>N</i>)[bis(triscyclohexyl)phosphane]rhenium(+) tetra(pentafluorophenyl)borate (-)'
_space_group_IT_number 2
_symmetry_cell_setting triclinic
_symmetry_space_group_name_Hall '-P 1'
_symmetry_space_group_name_H-M 'P -1'
_atom_sites_solution_hydrogens geom
_atom_sites_solution_primary direct
_atom_sites_solution_secondary difmap
_audit_creation_method SHELXL-97
_cell_angle_alpha 105.373(14)
_cell_angle_beta 102.731(14)
_cell_angle_gamma 99.150(14)
_cell_formula_units_Z 2
_cell_length_a 13.4696(17)
_cell_length_b 14.0584(16)
_cell_length_c 18.237(2)
_cell_measurement_reflns_used 8000
_cell_measurement_temperature 183(2)
_cell_measurement_theta_max 30.4
_cell_measurement_theta_min 2.5
_cell_volume 3160.0(8)
_computing_cell_refinement IPDS
_computing_data_collection ' IPDS [Stoe & Cie (1999). IPDS. Stoe & Cie, Darmstadt, Germany] '
_computing_data_reduction 'XRED (Stoe & Cie, 1999)'
_computing_molecular_graphics ' see manuscript'
_computing_publication_material
; publCIF [Westrip, S. P. (2010). <i>J. Appl. Cryst.</i> <b>43</b>, 920--925],
 WinGX [Farrugia, L. J. (1999). <i>J. Appl. Cryst.</i> <b>32</b>, 837--838]
;
_computing_structure_refinement 'SHELXL-97 [Sheldrick, 2008]'
_computing_structure_solution ' SHELXS-97 [Sheldrick, G. M. (2008). <i>Acta Cryst.</i> A<b>64</b>, 112--122]'
_diffrn_ambient_temperature 183(2)
_diffrn_measured_fraction_theta_full 0.941
_diffrn_measured_fraction_theta_max 0.908
_diffrn_measurement_device_type 'Stoe IPDS diffractometer'
_diffrn_measurement_method '\f rotation scan'
_diffrn_radiation_monochromator graphite
_diffrn_radiation_source 'fine-focus sealed tube'
_diffrn_radiation_type MoK\a
_diffrn_radiation_wavelength 0.71073
_diffrn_reflns_av_R_equivalents 0.0714
_diffrn_reflns_av_sigmaI/netI 0.1142
_diffrn_reflns_limit_h_max 18
_diffrn_reflns_limit_h_min -19
_diffrn_reflns_limit_k_max 19
_diffrn_reflns_limit_k_min -19
_diffrn_reflns_limit_l_max 25
_diffrn_reflns_limit_l_min 0
_diffrn_reflns_number 50381
_diffrn_reflns_theta_full 25.00
_diffrn_reflns_theta_max 30.38
_diffrn_reflns_theta_min 2.50
_diffrn_standards_decay_% 0
_exptl_absorpt_coefficient_mu 2.077
_exptl_absorpt_correction_T_max 0.794
_exptl_absorpt_correction_T_min 0.649
_exptl_absorpt_correction_type numerical
_exptl_absorpt_process_details
;
(Coppens, P., Leiserowitz, L. & Rabinovich, D. (1965). <i>Acta Cryst.</i>
<b>18</b>, 1035--1038).
;
_exptl_crystal_colour yellow
_exptl_crystal_density_diffrn 1.593
_exptl_crystal_density_method 'not measured'
_exptl_crystal_description block
_exptl_crystal_F_000 1528
_exptl_crystal_size_max 0.23
_exptl_crystal_size_mid 0.16
_exptl_crystal_size_min 0.13
_refine_diff_density_max 1.261
_refine_diff_density_min -2.699
_refine_diff_density_rms 0.151
_refine_ls_extinction_method none
_refine_ls_goodness_of_fit_ref 0.802
_refine_ls_hydrogen_treatment mixed
_refine_ls_matrix_type full
_refine_ls_number_parameters 816
_refine_ls_number_reflns 17314
_refine_ls_number_restraints 0
_refine_ls_restrained_S_all 0.802
_refine_ls_R_factor_all 0.0653
_refine_ls_R_factor_gt 0.0348
_refine_ls_shift/su_max 0.002
_refine_ls_shift/su_mean 0.000
_refine_ls_structure_factor_coef Fsqd
_refine_ls_weighting_details 'w=1/[\s^2^(Fo^2^)+(0.0335P)^2^] where P=(Fo^2^+2Fc^2^)/3'
_refine_ls_weighting_scheme calc
_refine_ls_wR_factor_gt 0.0703
_refine_ls_wR_factor_ref 0.0769
_reflns_number_gt 11665
_reflns_number_total 17314
_reflns_threshold_expression >2sigma(I)
_cod_data_source_file om400733u_si_005.cif
_cod_data_source_block 3b
_cod_database_code 4081881

loop_
_symmetry_equiv_pos_as_xyz
'x, y, z'
'-x, -y, -z'

loop_
_atom_site_label
_atom_site_type_symbol
_atom_site_fract_x
_atom_site_fract_y
_atom_site_fract_z
_atom_site_U_iso_or_equiv
_atom_site_adp_type
_atom_site_occupancy
_atom_site_calc_flag
_atom_site_refinement_flags
Re1 Re 0.991390(12) 0.735679(12) 0.706883(9) 0.01584(4) Uani 1 d .
H63 H 0.871(4) 0.646(4) 0.723(3) 0.057(15) Uiso 1 d .
P1 P 0.84031(6) 0.69251(6) 0.59294(5) 0.01445(18) Uani 1 d .
P2 P 1.04017(7) 0.70675(7) 0.83357(5) 0.01644(19) Uani 1 d .
N1 N 1.0625(2) 0.6499(2) 0.66345(17) 0.0219(7) Uani 1 d .
O1 O 1.1224(2) 0.6098(2) 0.63596(17) 0.0391(8) Uani 1 d .
N2 N 1.0180(3) 0.8699(2) 0.73257(18) 0.0305(8) Uani 1 d .
O2 O 1.0246(2) 0.9683(2) 0.75513(18) 0.0365(7) Uani 1 d .
C1 C 1.1124(4) 1.0210(4) 0.7346(3) 0.0487(13) Uani 1 d .
H1A H 1.1027 0.9971 0.6767 0.058 Uiso 1 calc R
H1B H 1.1791 1.0085 0.7615 0.058 Uiso 1 calc R
C2 C 1.1131(3) 1.1309(3) 0.7617(3) 0.0334(10) Uani 1 d .
H2A H 1.0439 1.1409 0.7392 0.050 Uiso 1 calc R
H2B H 1.1655 1.1691 0.7441 0.050 Uiso 1 calc R
H2C H 1.1302 1.1550 0.8196 0.050 Uiso 1 calc R
C3 C 0.7595(3) 0.5628(2) 0.5664(2) 0.0174(7) Uani 1 d .
H3 H 0.7190 0.5650 0.6064 0.021 Uiso 1 calc R
C4 C 0.8212(3) 0.4809(3) 0.5721(2) 0.0203(8) Uani 1 d .
H4A H 0.8586 0.4712 0.5306 0.024 Uiso 1 calc R
H4B H 0.8739 0.5033 0.6243 0.024 Uiso 1 calc R
C5 C 0.7482(3) 0.3807(3) 0.5619(2) 0.0261(9) Uani 1 d .
H5A H 0.7893 0.3284 0.5634 0.031 Uiso 1 calc R
H5B H 0.7163 0.3889 0.6066 0.031 Uiso 1 calc R
C6 C 0.6621(3) 0.3451(3) 0.4845(2) 0.0307(9) Uani 1 d .
H6A H 0.6931 0.3277 0.4397 0.037 Uiso 1 calc R
H6B H 0.6130 0.2833 0.4822 0.037 Uiso 1 calc R
C7 C 0.6029(3) 0.4267(3) 0.4769(2) 0.0309(10) Uani 1 d .
H7A H 0.5655 0.4388 0.5183 0.037 Uiso 1 calc R
H7B H 0.5501 0.4033 0.4247 0.037 Uiso 1 calc R
C8 C 0.6773(3) 0.5267(3) 0.4851(2) 0.0254(9) Uani 1 d .
H8A H 0.6370 0.5789 0.4805 0.030 Uiso 1 calc R
H8B H 0.7125 0.5160 0.4424 0.030 Uiso 1 calc R
C9 C 0.8731(3) 0.7121(3) 0.50436(19) 0.0190(8) Uani 1 d .
H9 H 0.8058 0.6951 0.4619 0.023 Uiso 1 calc R
C10 C 0.9413(3) 0.6413(3) 0.4732(2) 0.0239(8) Uani 1 d .
H10A H 1.0088 0.6561 0.5138 0.029 Uiso 1 calc R
H10B H 0.9055 0.5699 0.4626 0.029 Uiso 1 calc R
C11 C 0.9616(3) 0.6561(3) 0.3975(2) 0.0250(9) Uani 1 d .
H11A H 1.0069 0.6113 0.3791 0.030 Uiso 1 calc R
H11B H 0.8944 0.6364 0.3557 0.030 Uiso 1 calc R
C12 C 1.0134(3) 0.7642(3) 0.4104(2) 0.0263(9) Uani 1 d .
H12A H 1.0224 0.7721 0.3597 0.032 Uiso 1 calc R
H12B H 1.0836 0.7820 0.4483 0.032 Uiso 1 calc R
C13 C 0.9483(3) 0.8356(3) 0.4422(2) 0.0275(9) Uani 1 d .
H13A H 0.8811 0.8225 0.4017 0.033 Uiso 1 calc R
H13B H 0.9859 0.9065 0.4531 0.033 Uiso 1 calc R
C14 C 0.9264(3) 0.8222(3) 0.5178(2) 0.0256(8) Uani 1 d .
H14A H 0.8808 0.8671 0.5352 0.031 Uiso 1 calc R
H14B H 0.9930 0.8419 0.5602 0.031 Uiso 1 calc R
C15 C 0.7584(3) 0.7822(3) 0.6198(2) 0.0171(7) Uani 1 d .
H15 H 0.8058 0.8512 0.6369 0.021 Uiso 1 calc R
C16 C 0.6666(3) 0.7825(3) 0.5529(2) 0.0238(8) Uani 1 d .
H16A H 0.6905 0.7836 0.5055 0.029 Uiso 1 calc R
H16B H 0.6110 0.7202 0.5386 0.029 Uiso 1 calc R
C17 C 0.6235(3) 0.8759(3) 0.5804(2) 0.0317(10) Uani 1 d .
H17A H 0.6778 0.9377 0.5905 0.038 Uiso 1 calc R
H17B H 0.5628 0.8748 0.5379 0.038 Uiso 1 calc R
C18 C 0.5898(3) 0.8797(3) 0.6553(3) 0.0359(11) Uani 1 d .
H18A H 0.5703 0.9449 0.6746 0.043 Uiso 1 calc R
H18B H 0.5271 0.8244 0.6427 0.043 Uiso 1 calc R
C19 C 0.6755(3) 0.8690(3) 0.7205(2) 0.0308(9) Uani 1 d .
H19A H 0.6474 0.8632 0.7653 0.037 Uiso 1 calc R
H19B H 0.7333 0.9304 0.7400 0.037 Uiso 1 calc R
C20 C 0.7178(3) 0.7759(3) 0.6907(2) 0.0247(8) Uani 1 d .
H20A H 0.6615 0.7138 0.6751 0.030 Uiso 1 calc R
H20B H 0.7751 0.7722 0.7336 0.030 Uiso 1 calc R
C21 C 1.0262(3) 0.5688(3) 0.8183(2) 0.0195(8) Uani 1 d .
H21 H 1.0438 0.5406 0.7677 0.023 Uiso 1 calc R
C22 C 0.9118(3) 0.5135(3) 0.8058(2) 0.0201(8) Uani 1 d .
H22A H 0.8915 0.5361 0.8554 0.024 Uiso 1 calc R
H22B H 0.8646 0.5314 0.7643 0.024 Uiso 1 calc R
C23 C 0.8996(3) 0.3989(3) 0.7813(2) 0.0273(9) Uani 1 d .
H23A H 0.8266 0.3654 0.7756 0.033 Uiso 1 calc R
H23B H 0.9140 0.3756 0.7293 0.033 Uiso 1 calc R
C24 C 0.9737(3) 0.3686(3) 0.8419(3) 0.0351(10) Uani 1 d .
H24A H 0.9674 0.2945 0.8230 0.042 Uiso 1 calc R
H24B H 0.9544 0.3851 0.8924 0.042 Uiso 1 calc R
C25 C 1.0870(3) 0.4242(3) 0.8559(3) 0.0380(11) Uani 1 d .
H25A H 1.1083 0.4026 0.8066 0.046 Uiso 1 calc R
H25B H 1.1336 0.4055 0.8973 0.046 Uiso 1 calc R
C26 C 1.0998(3) 0.5395(3) 0.8817(3) 0.0305(9) Uani 1 d .
H26A H 1.1732 0.5733 0.8889 0.037 Uiso 1 calc R
H26B H 1.0831 0.5621 0.9328 0.037 Uiso 1 calc R
C27 C 0.9527(3) 0.7492(3) 0.8935(2) 0.0222(8) Uani 1 d .
H27 H 0.8835 0.7001 0.8669 0.027 Uiso 1 calc R
C28 C 0.9319(3) 0.8534(3) 0.8958(2) 0.0264(9) Uani 1 d .
H28A H 0.9101 0.8567 0.8411 0.032 Uiso 1 calc R
H28B H 0.9969 0.9063 0.9248 0.032 Uiso 1 calc R
C29 C 0.8458(3) 0.8734(3) 0.9366(2) 0.0344(10) Uani 1 d .
H29A H 0.8339 0.9416 0.9385 0.041 Uiso 1 calc R
H29B H 0.7797 0.8229 0.9058 0.041 Uiso 1 calc R
C30 C 0.8763(4) 0.8669(3) 1.0199(2) 0.0371(10) Uani 1 d .
H30A H 0.8189 0.8776 1.0447 0.045 Uiso 1 calc R
H30B H 0.9393 0.9209 1.0520 0.045 Uiso 1 calc R
C31 C 0.8988(4) 0.7633(3) 1.0190(3) 0.0378(11) Uani 1 d .
H31A H 0.8340 0.7097 0.9912 0.045 Uiso 1 calc R
H31B H 0.9220 0.7616 1.0740 0.045 Uiso 1 calc R
C32 C 0.9840(3) 0.7423(3) 0.9773(2) 0.0267(9) Uani 1 d .
H32A H 1.0506 0.7922 1.0078 0.032 Uiso 1 calc R
H32B H 0.9951 0.6738 0.9751 0.032 Uiso 1 calc R
C33 C 1.1771(3) 0.7675(3) 0.8890(2) 0.0201(8) Uani 1 d .
H33 H 1.1944 0.7408 0.9347 0.024 Uiso 1 calc R
C34 C 1.2006(3) 0.8835(3) 0.9224(2) 0.0266(9) Uani 1 d .
H34A H 1.1833 0.9122 0.8783 0.032 Uiso 1 calc R
H34B H 1.1558 0.9029 0.9576 0.032 Uiso 1 calc R
C35 C 1.3151(3) 0.9281(3) 0.9686(3) 0.0373(11) Uani 1 d .
H35A H 1.3281 1.0030 0.9871 0.045 Uiso 1 calc R
H35B H 1.3307 0.9048 1.0157 0.045 Uiso 1 calc R
C36 C 1.3874(3) 0.8965(4) 0.9179(3) 0.0424(12) Uani 1 d .
H36A H 1.3776 0.9263 0.8741 0.051 Uiso 1 calc R
H36B H 1.4611 0.9228 0.9504 0.051 Uiso 1 calc R
C37 C 1.3648(3) 0.7818(4) 0.8842(3) 0.0431(12) Uani 1 d .
H37A H 1.3812 0.7525 0.9279 0.052 Uiso 1 calc R
H37B H 1.4102 0.7630 0.8494 0.052 Uiso 1 calc R
C38 C 1.2506(3) 0.7379(3) 0.8371(2) 0.0268(9) Uani 1 d .
H38A H 1.2376 0.6631 0.8168 0.032 Uiso 1 calc R
H38B H 1.2354 0.7635 0.7912 0.032 Uiso 1 calc R
B1 B 0.4970(3) 0.7606(3) 0.2291(2) 0.0200(9) Uani 1 d .
C39 C 0.5227(3) 0.6613(3) 0.2553(2) 0.0221(8) Uani 1 d .
C40 C 0.4542(3) 0.5904(3) 0.2705(2) 0.0269(9) Uani 1 d .
C41 C 0.4755(3) 0.5015(3) 0.2812(2) 0.0324(9) Uani 1 d .
C42 C 0.5688(3) 0.4787(3) 0.2769(2) 0.0301(10) Uani 1 d .
C43 C 0.6408(3) 0.5455(3) 0.2613(2) 0.0284(9) Uani 1 d .
C44 C 0.6173(3) 0.6338(3) 0.2504(2) 0.0237(8) Uani 1 d .
F1 F 0.35776(18) 0.60259(19) 0.27371(16) 0.0381(6) Uani 1 d .
F2 F 0.4027(2) 0.4363(2) 0.29518(19) 0.0543(8) Uani 1 d .
F3 F 0.5904(2) 0.39162(19) 0.28485(15) 0.0461(7) Uani 1 d .
F4 F 0.73264(18) 0.52330(19) 0.25243(15) 0.0429(7) Uani 1 d .
F5 F 0.69029(16) 0.69443(18) 0.23283(14) 0.0322(6) Uani 1 d .
C45 C 0.4907(3) 0.7215(3) 0.1344(2) 0.0252(9) Uani 1 d .
C46 C 0.4140(3) 0.6361(3) 0.0849(2) 0.0289(9) Uani 1 d .
C47 C 0.4114(3) 0.5864(3) 0.0082(3) 0.0396(12) Uani 1 d .
C48 C 0.4865(4) 0.6206(4) -0.0235(2) 0.0419(13) Uani 1 d .
C49 C 0.5638(3) 0.7056(4) 0.0204(2) 0.0360(11) Uani 1 d .
C50 C 0.5644(3) 0.7537(3) 0.0984(2) 0.0292(9) Uani 1 d .
F6 F 0.33756(18) 0.59641(18) 0.11300(15) 0.0395(6) Uani 1 d .
F7 F 0.3349(2) 0.5027(2) -0.03537(16) 0.0555(8) Uani 1 d .
F8 F 0.4856(3) 0.5739(3) -0.09855(15) 0.0659(10) Uani 1 d .
F9 F 0.6371(2) 0.7429(3) -0.01031(16) 0.0590(8) Uani 1 d .
F10 F 0.64471(17) 0.83479(19) 0.13763(13) 0.0356(6) Uani 1 d .
C51 C 0.5856(3) 0.8684(3) 0.2796(2) 0.0207(8) Uani 1 d .
C52 C 0.5782(3) 0.9549(3) 0.2587(2) 0.0236(8) Uani 1 d .
C53 C 0.6395(3) 1.0505(3) 0.3004(2) 0.0253(8) Uani 1 d .
C54 C 0.7133(3) 1.0641(3) 0.3706(2) 0.0283(9) Uani 1 d .
C55 C 0.7231(3) 0.9821(3) 0.3952(2) 0.0261(9) Uani 1 d .
C56 C 0.6607(3) 0.8878(3) 0.3507(2) 0.0226(8) Uani 1 d .
F11 F 0.50565(17) 0.94807(17) 0.19145(13) 0.0310(5) Uani 1 d .
F12 F 0.62770(19) 1.13106(18) 0.27603(15) 0.0390(6) Uani 1 d .
F13 F 0.77452(19) 1.15635(18) 0.41184(15) 0.0448(7) Uani 1 d .
F14 F 0.79515(18) 0.99380(18) 0.46340(13) 0.0405(7) Uani 1 d .
F15 F 0.67598(17) 0.81159(17) 0.38069(12) 0.0304(5) Uani 1 d .
C57 C 0.3901(3) 0.7911(3) 0.2482(2) 0.0229(8) Uani 1 d .
C58 C 0.3107(3) 0.8129(3) 0.1969(2) 0.0263(9) Uani 1 d .
C59 C 0.2304(3) 0.8516(3) 0.2202(3) 0.0295(9) Uani 1 d .
C60 C 0.2258(3) 0.8695(3) 0.2964(3) 0.0336(10) Uani 1 d .
C61 C 0.3016(3) 0.8488(3) 0.3495(2) 0.0288(9) Uani 1 d .
C62 C 0.3812(3) 0.8129(3) 0.3243(2) 0.0249(8) Uani 1 d .
F16 F 0.30791(17) 0.79791(18) 0.12045(13) 0.0344(6) Uani 1 d .
F17 F 0.15628(17) 0.87269(19) 0.16772(16) 0.0431(7) Uani 1 d .
F18 F 0.14834(18) 0.90870(19) 0.31955(18) 0.0471(7) Uani 1 d .
F19 F 0.2989(2) 0.8670(2) 0.42493(15) 0.0423(6) Uani 1 d .
F20 F 0.45561(18) 0.79684(19) 0.38065(13) 0.0330(6) Uani 1 d .

loop_
_atom_site_aniso_label
_atom_site_aniso_U_11
_atom_site_aniso_U_22
_atom_site_aniso_U_33
_atom_site_aniso_U_23
_atom_site_aniso_U_13
_atom_site_aniso_U_12
Re1 0.01804(6) 0.01344(6) 0.01290(6) 0.00316(5) 0.00013(4) 0.00219(5)
P1 0.0165(4) 0.0128(4) 0.0133(4) 0.0033(3) 0.0031(3) 0.0037(3)
P2 0.0172(4) 0.0120(4) 0.0159(4) 0.0026(3) -0.0003(3) 0.0014(3)
N1 0.0189(15) 0.0239(17) 0.0193(15) 0.0056(13) 0.0005(12) 0.0037(13)
O1 0.0348(16) 0.0489(19) 0.0354(16) 0.0040(14) 0.0132(13) 0.0260(15)
N2 0.0411(19) 0.0188(17) 0.0219(16) 0.0037(14) -0.0039(14) 0.0020(15)
O2 0.0387(17) 0.0266(16) 0.0474(18) 0.0099(14) 0.0205(14) 0.0075(13)
C1 0.039(3) 0.055(3) 0.051(3) 0.011(3) 0.024(2) -0.002(2)
C2 0.035(2) 0.024(2) 0.039(2) 0.0139(19) 0.0079(19) -0.0018(18)
C3 0.0176(16) 0.0142(16) 0.0195(16) 0.0033(14) 0.0056(13) 0.0041(13)
C4 0.0209(17) 0.0150(17) 0.0255(18) 0.0082(15) 0.0045(14) 0.0049(14)
C5 0.0268(19) 0.0167(18) 0.032(2) 0.0071(16) 0.0043(16) 0.0045(15)
C6 0.028(2) 0.0177(19) 0.038(2) 0.0038(17) 0.0015(17) -0.0013(16)
C7 0.0211(18) 0.0210(19) 0.036(2) -0.0011(17) -0.0043(16) -0.0016(15)
C8 0.0208(18) 0.0204(19) 0.0264(19) 0.0014(16) -0.0036(15) 0.0052(15)
C9 0.0185(16) 0.0203(18) 0.0161(16) 0.0023(14) 0.0028(13) 0.0071(14)
C10 0.0297(19) 0.0214(19) 0.0251(18) 0.0081(16) 0.0131(16) 0.0098(16)
C11 0.0285(19) 0.029(2) 0.0181(17) 0.0040(16) 0.0088(15) 0.0119(17)
C12 0.0250(19) 0.033(2) 0.0251(19) 0.0119(17) 0.0100(16) 0.0084(17)
C13 0.034(2) 0.025(2) 0.030(2) 0.0153(17) 0.0144(17) 0.0068(17)
C14 0.0277(19) 0.023(2) 0.0248(19) 0.0048(16) 0.0090(16) 0.0061(16)
C15 0.0215(17) 0.0110(16) 0.0211(17) 0.0063(14) 0.0090(14) 0.0034(13)
C16 0.0224(18) 0.025(2) 0.0235(18) 0.0057(16) 0.0043(15) 0.0114(16)
C17 0.031(2) 0.029(2) 0.033(2) 0.0080(18) 0.0021(17) 0.0159(18)
C18 0.031(2) 0.030(2) 0.045(3) 0.003(2) 0.0129(19) 0.0153(18)
C19 0.037(2) 0.030(2) 0.030(2) 0.0064(18) 0.0161(18) 0.0138(18)
C20 0.032(2) 0.023(2) 0.0252(19) 0.0101(16) 0.0136(16) 0.0101(17)
C21 0.0198(17) 0.0130(16) 0.0249(18) 0.0081(15) 0.0020(14) 0.0039(14)
C22 0.0196(17) 0.0138(17) 0.0252(18) 0.0075(15) 0.0038(14) -0.0002(14)
C23 0.0215(18) 0.0177(18) 0.040(2) 0.0107(18) 0.0047(17) -0.0007(15)
C24 0.029(2) 0.024(2) 0.056(3) 0.024(2) 0.006(2) 0.0024(17)
C25 0.023(2) 0.025(2) 0.069(3) 0.026(2) 0.004(2) 0.0053(17)
C26 0.0237(19) 0.023(2) 0.042(2) 0.0186(19) -0.0032(17) 0.0014(16)
C27 0.0214(17) 0.0215(19) 0.0201(17) 0.0032(15) 0.0032(14) 0.0039(15)
C28 0.034(2) 0.0205(19) 0.0247(19) 0.0063(16) 0.0068(16) 0.0075(17)
C29 0.045(2) 0.029(2) 0.033(2) 0.0072(19) 0.0144(19) 0.016(2)
C30 0.053(3) 0.033(2) 0.032(2) 0.0084(19) 0.025(2) 0.013(2)
C31 0.056(3) 0.036(3) 0.031(2) 0.015(2) 0.022(2) 0.016(2)
C32 0.037(2) 0.025(2) 0.0207(18) 0.0109(16) 0.0086(16) 0.0077(18)
C33 0.0185(17) 0.0187(18) 0.0187(16) 0.0071(15) -0.0009(14) -0.0015(14)
C34 0.0270(19) 0.0185(18) 0.0252(19) -0.0001(16) 0.0038(16) -0.0035(15)
C35 0.030(2) 0.029(2) 0.032(2) -0.0059(19) -0.0013(18) -0.0105(18)
C36 0.025(2) 0.041(3) 0.043(3) -0.001(2) 0.0044(19) -0.0128(19)
C37 0.020(2) 0.043(3) 0.050(3) -0.002(2) -0.0012(19) 0.0027(19)
C38 0.0192(18) 0.0218(19) 0.033(2) 0.0039(17) 0.0037(16) -0.0004(15)
B1 0.0187(19) 0.021(2) 0.022(2) 0.0104(17) 0.0069(17) 0.0019(17)
C39 0.0206(17) 0.0232(19) 0.0193(17) 0.0039(15) 0.0039(14) 0.0026(15)
C40 0.0257(19) 0.029(2) 0.030(2) 0.0107(18) 0.0113(16) 0.0069(17)
C41 0.042(2) 0.026(2) 0.034(2) 0.0141(19) 0.0182(19) 0.0029(19)
C42 0.045(2) 0.023(2) 0.0228(19) 0.0075(17) 0.0052(17) 0.0139(19)
C43 0.027(2) 0.029(2) 0.0215(18) 0.0000(17) 0.0002(15) 0.0098(17)
C44 0.0215(18) 0.025(2) 0.0206(17) 0.0048(16) 0.0027(15) 0.0018(15)
F1 0.0322(13) 0.0348(14) 0.0596(16) 0.0232(13) 0.0265(12) 0.0080(11)
F2 0.0680(19) 0.0361(16) 0.081(2) 0.0348(16) 0.0458(17) 0.0100(14)
F3 0.0717(18) 0.0283(13) 0.0469(15) 0.0189(12) 0.0166(14) 0.0226(13)
F4 0.0290(12) 0.0370(14) 0.0556(16) 0.0049(12) 0.0024(11) 0.0166(11)
F5 0.0191(11) 0.0298(13) 0.0453(14) 0.0098(12) 0.0105(10) 0.0003(10)
C45 0.0233(18) 0.025(2) 0.0237(18) 0.0055(16) -0.0006(15) 0.0083(16)
C46 0.026(2) 0.028(2) 0.029(2) 0.0094(18) 0.0005(16) 0.0040(17)
C47 0.036(2) 0.030(2) 0.031(2) -0.0075(19) -0.0158(19) 0.0115(19)
C48 0.047(3) 0.049(3) 0.0173(19) -0.0044(19) -0.0043(19) 0.023(2)
C49 0.039(2) 0.050(3) 0.025(2) 0.013(2) 0.0130(18) 0.018(2)
C50 0.0249(19) 0.036(2) 0.0222(18) 0.0051(17) 0.0007(15) 0.0090(17)
F6 0.0299(13) 0.0327(14) 0.0451(15) 0.0108(12) 0.0011(11) -0.0077(11)
F7 0.0504(16) 0.0381(15) 0.0455(16) -0.0088(13) -0.0203(13) 0.0036(13)
F8 0.085(2) 0.077(2) 0.0208(13) -0.0075(14) 0.0061(14) 0.0300(19)
F9 0.0586(18) 0.088(2) 0.0368(15) 0.0179(16) 0.0298(14) 0.0136(17)
F10 0.0301(12) 0.0433(15) 0.0293(12) 0.0084(11) 0.0128(10) -0.0040(11)
C51 0.0193(17) 0.0228(19) 0.0195(17) 0.0049(15) 0.0067(14) 0.0045(15)
C52 0.0218(18) 0.029(2) 0.0200(17) 0.0088(16) 0.0042(14) 0.0073(16)
C53 0.0267(19) 0.0208(19) 0.033(2) 0.0118(17) 0.0131(16) 0.0063(16)
C54 0.0225(18) 0.023(2) 0.032(2) -0.0034(17) 0.0073(16) 0.0046(16)
C55 0.0221(18) 0.028(2) 0.0196(17) -0.0022(16) 0.0002(14) 0.0074(16)
C56 0.0225(18) 0.026(2) 0.0202(17) 0.0073(16) 0.0041(14) 0.0092(16)
F11 0.0319(12) 0.0309(13) 0.0281(11) 0.0155(10) -0.0011(10) 0.0040(10)
F12 0.0459(14) 0.0254(13) 0.0442(14) 0.0135(12) 0.0076(12) 0.0059(11)
F13 0.0385(14) 0.0236(13) 0.0513(16) -0.0074(12) -0.0027(12) 0.0024(11)
F14 0.0378(13) 0.0369(14) 0.0281(12) -0.0045(11) -0.0125(10) 0.0117(11)
F15 0.0338(12) 0.0294(12) 0.0248(11) 0.0119(10) -0.0021(9) 0.0072(10)
C57 0.0198(17) 0.0183(18) 0.0286(19) 0.0081(16) 0.0043(15) 0.0004(15)
C58 0.0220(19) 0.0201(19) 0.032(2) 0.0088(17) 0.0013(16) -0.0004(16)
C59 0.0148(17) 0.0208(19) 0.051(3) 0.0162(19) 0.0011(17) 0.0006(15)
C60 0.0198(19) 0.020(2) 0.061(3) 0.009(2) 0.0145(19) 0.0043(16)
C61 0.031(2) 0.022(2) 0.037(2) 0.0090(18) 0.0188(18) 0.0023(17)
C62 0.0222(18) 0.024(2) 0.030(2) 0.0108(17) 0.0064(16) 0.0053(16)
F16 0.0318(12) 0.0395(14) 0.0303(12) 0.0162(11) 0.0001(10) 0.0068(11)
F17 0.0222(12) 0.0356(14) 0.0654(17) 0.0199(13) -0.0049(11) 0.0064(10)
F18 0.0295(13) 0.0361(15) 0.084(2) 0.0186(15) 0.0291(14) 0.0135(11)
F19 0.0513(15) 0.0405(15) 0.0457(15) 0.0134(13) 0.0305(13) 0.0161(13)
F20 0.0342(13) 0.0432(15) 0.0265(12) 0.0137(11) 0.0090(10) 0.0168(11)

loop_
_atom_type_symbol
_atom_type_description
_atom_type_scat_dispersion_real
_atom_type_scat_dispersion_imag
_atom_type_scat_source
C C 0.0033 0.0016 'International Tables Vol C Tables 4.2.6.8 and 6.1.1.4'
H H 0.0000 0.0000 'International Tables Vol C Tables 4.2.6.8 and 6.1.1.4'
B B 0.0013 0.0007 'International Tables Vol C Tables 4.2.6.8 and 6.1.1.4'
F F 0.0171 0.0103 'International Tables Vol C Tables 4.2.6.8 and 6.1.1.4'
N N 0.0061 0.0033 'International Tables Vol C Tables 4.2.6.8 and 6.1.1.4'
O O 0.0106 0.0060 'International Tables Vol C Tables 4.2.6.8 and 6.1.1.4'
P P 0.1023 0.0942 'International Tables Vol C Tables 4.2.6.8 and 6.1.1.4'
Re Re -1.0185 7.2310 'International Tables Vol C Tables 4.2.6.8 and 6.1.1.4'

loop_
_geom_angle_atom_site_label_1
_geom_angle_atom_site_label_2
_geom_angle_atom_site_label_3
_geom_angle
N2 Re1 N1 129.39(16)
N2 Re1 P2 103.18(11)
N1 Re1 P2 93.20(10)
N2 Re1 P1 99.52(10)
N1 Re1 P1 97.65(9)
P2 Re1 P1 139.60(3)
N2 Re1 H63 126.2(13)
N1 Re1 H63 104.4(13)
P2 Re1 H63 68.9(13)
P1 Re1 H63 70.7(14)
C9 P1 C15 105.48(16)
C9 P1 C3 109.06(16)
C15 P1 C3 107.77(16)
C9 P1 Re1 113.63(11)
C15 P1 Re1 106.23(11)
C3 P1 Re1 114.11(11)
C33 P2 C27 110.14(16)
C33 P2 C21 106.24(16)
C27 P2 C21 107.10(18)
C33 P2 Re1 112.90(13)
C27 P2 Re1 110.60(12)
C21 P2 Re1 109.61(12)
O1 N1 Re1 167.4(3)
O2 N2 Re1 171.3(3)
N2 O2 C1 110.0(3)
O2 C1 C2 106.1(4)
O2 C1 H1A 110.5
C2 C1 H1A 110.5
O2 C1 H1B 110.5
C2 C1 H1B 110.5
H1A C1 H1B 108.7
C1 C2 H2A 109.5
C1 C2 H2B 109.5
H2A C2 H2B 109.5
C1 C2 H2C 109.5
H2A C2 H2C 109.5
H2B C2 H2C 109.5
C4 C3 C8 108.9(3)
C4 C3 P1 115.1(2)
C8 C3 P1 114.5(3)
C4 C3 H3 105.8
C8 C3 H3 105.8
P1 C3 H3 105.8
C5 C4 C3 110.8(3)
C5 C4 H4A 109.5
C3 C4 H4A 109.5
C5 C4 H4B 109.5
C3 C4 H4B 109.5
H4A C4 H4B 108.1
C6 C5 C4 111.8(3)
C6 C5 H5A 109.2
C4 C5 H5A 109.2
C6 C5 H5B 109.2
C4 C5 H5B 109.2
H5A C5 H5B 107.9
C7 C6 C5 111.0(3)
C7 C6 H6A 109.4
C5 C6 H6A 109.4
C7 C6 H6B 109.4
C5 C6 H6B 109.4
H6A C6 H6B 108.0
C6 C7 C8 111.4(3)
C6 C7 H7A 109.4
C8 C7 H7A 109.4
C6 C7 H7B 109.4
C8 C7 H7B 109.4
H7A C7 H7B 108.0
C7 C8 C3 109.2(3)
C7 C8 H8A 109.8
C3 C8 H8A 109.8
C7 C8 H8B 109.8
C3 C8 H8B 109.8
H8A C8 H8B 108.3
C14 C9 C10 109.6(3)
C14 C9 P1 112.6(2)
C10 C9 P1 112.3(2)
C14 C9 H9 107.3
C10 C9 H9 107.3
P1 C9 H9 107.3
C11 C10 C9 110.5(3)
C11 C10 H10A 109.5
C9 C10 H10A 109.5
C11 C10 H10B 109.5
C9 C10 H10B 109.5
H10A C10 H10B 108.1
C12 C11 C10 111.4(3)
C12 C11 H11A 109.4
C10 C11 H11A 109.4
C12 C11 H11B 109.4
C10 C11 H11B 109.4
H11A C11 H11B 108.0
C11 C12 C13 110.8(3)
C11 C12 H12A 109.5
C13 C12 H12A 109.5
C11 C12 H12B 109.5
C13 C12 H12B 109.5
H12A C12 H12B 108.1
C12 C13 C14 111.8(3)
C12 C13 H13A 109.3
C14 C13 H13A 109.3
C12 C13 H13B 109.3
C14 C13 H13B 109.3
H13A C13 H13B 107.9
C13 C14 C9 110.8(3)
C13 C14 H14A 109.5
C9 C14 H14A 109.5
C13 C14 H14B 109.5
C9 C14 H14B 109.5
H14A C14 H14B 108.1
C20 C15 C16 108.4(3)
C20 C15 P1 114.6(2)
C16 C15 P1 116.5(2)
C20 C15 H15 105.4
C16 C15 H15 105.4
P1 C15 H15 105.4
C17 C16 C15 109.3(3)
C17 C16 H16A 109.8
C15 C16 H16A 109.8
C17 C16 H16B 109.8
C15 C16 H16B 109.8
H16A C16 H16B 108.3
C18 C17 C16 111.7(3)
C18 C17 H17A 109.3
C16 C17 H17A 109.3
C18 C17 H17B 109.3
C16 C17 H17B 109.3
H17A C17 H17B 107.9
C19 C18 C17 112.3(3)
C19 C18 H18A 109.1
C17 C18 H18A 109.1
C19 C18 H18B 109.1
C17 C18 H18B 109.1
H18A C18 H18B 107.9
C18 C19 C20 111.3(3)
C18 C19 H19A 109.4
C20 C19 H19A 109.4
C18 C19 H19B 109.4
C20 C19 H19B 109.4
H19A C19 H19B 108.0
C19 C20 C15 109.9(3)
C19 C20 H20A 109.7
C15 C20 H20A 109.7
C19 C20 H20B 109.7
C15 C20 H20B 109.7
H20A C20 H20B 108.2
C26 C21 C22 109.5(3)
C26 C21 P2 116.1(2)
C22 C21 P2 112.2(2)
C26 C21 H21 106.1
C22 C21 H21 106.1
P2 C21 H21 106.1
C23 C22 C21 110.9(3)
C23 C22 H22A 109.5
C21 C22 H22A 109.5
C23 C22 H22B 109.5
C21 C22 H22B 109.5
H22A C22 H22B 108.0
C24 C23 C22 111.1(3)
C24 C23 H23A 109.4
C22 C23 H23A 109.4
C24 C23 H23B 109.4
C22 C23 H23B 109.4
H23A C23 H23B 108.0
C23 C24 C25 110.8(4)
C23 C24 H24A 109.5
C25 C24 H24A 109.5
C23 C24 H24B 109.5
C25 C24 H24B 109.5
H24A C24 H24B 108.1
C24 C25 C26 111.5(3)
C24 C25 H25A 109.3
C26 C25 H25A 109.3
C24 C25 H25B 109.3
C26 C25 H25B 109.3
H25A C25 H25B 108.0
C25 C26 C21 109.6(3)
C25 C26 H26A 109.8
C21 C26 H26A 109.8
C25 C26 H26B 109.8
C21 C26 H26B 109.8
H26A C26 H26B 108.2
C32 C27 C28 110.1(3)
C32 C27 P2 114.0(2)
C28 C27 P2 115.2(3)
C32 C27 H27 105.5
C28 C27 H27 105.5
P2 C27 H27 105.5
C27 C28 C29 110.4(4)
C27 C28 H28A 109.6
C29 C28 H28A 109.6
C27 C28 H28B 109.6
C29 C28 H28B 109.6
H28A C28 H28B 108.1
C30 C29 C28 110.7(3)
C30 C29 H29A 109.5
C28 C29 H29A 109.5
C30 C29 H29B 109.5
C28 C29 H29B 109.5
H29A C29 H29B 108.1
C29 C30 C31 110.7(3)
C29 C30 H30A 109.5
C31 C30 H30A 109.5
C29 C30 H30B 109.5
C31 C30 H30B 109.5
H30A C30 H30B 108.1
C30 C31 C32 110.7(4)
C30 C31 H31A 109.5
C32 C31 H31A 109.5
C30 C31 H31B 109.5
C32 C31 H31B 109.5
H31A C31 H31B 108.1
C27 C32 C31 110.8(3)
C27 C32 H32A 109.5
C31 C32 H32A 109.5
C27 C32 H32B 109.5
C31 C32 H32B 109.5
H32A C32 H32B 108.1
C34 C33 C38 109.0(3)
C34 C33 P2 114.7(2)
C38 C33 P2 110.5(2)
C34 C33 H33 107.5
C38 C33 H33 107.5
P2 C33 H33 107.5
C35 C34 C33 111.6(3)
C35 C34 H34A 109.3
C33 C34 H34A 109.3
C35 C34 H34B 109.3
C33 C34 H34B 109.3
H34A C34 H34B 108.0
C36 C35 C34 111.3(3)
C36 C35 H35A 109.4
C34 C35 H35A 109.4
C36 C35 H35B 109.4
C34 C35 H35B 109.4
H35A C35 H35B 108.0
C37 C36 C35 110.8(4)
C37 C36 H36A 109.5
C35 C36 H36A 109.5
C37 C36 H36B 109.5
C35 C36 H36B 109.5
H36A C36 H36B 108.1
C36 C37 C38 111.1(3)
C36 C37 H37A 109.4
C38 C37 H37A 109.4
C36 C37 H37B 109.4
C38 C37 H37B 109.4
H37A C37 H37B 108.0
C37 C38 C33 111.0(3)
C37 C38 H38A 109.4
C33 C38 H38A 109.4
C37 C38 H38B 109.4
C33 C38 H38B 109.4
H38A C38 H38B 108.0
C45 B1 C57 114.6(3)
C45 B1 C39 100.7(3)
C57 B1 C39 113.2(3)
C45 B1 C51 113.7(3)
C57 B1 C51 101.1(3)
C39 B1 C51 114.3(3)
C40 C39 C44 113.3(3)
C40 C39 B1 126.7(3)
C44 C39 B1 119.2(3)
F1 C40 C39 121.2(3)
F1 C40 C41 114.7(4)
C39 C40 C41 124.1(4)
F2 C41 C42 119.8(4)
F2 C41 C40 119.6(4)
C42 C41 C40 120.5(4)
F3 C42 C41 121.7(4)
F3 C42 C43 119.6(4)
C41 C42 C43 118.6(4)
F4 C43 C42 120.5(4)
F4 C43 C44 119.6(4)
C42 C43 C44 119.8(4)
F5 C44 C43 116.6(3)
F5 C44 C39 119.7(3)
C43 C44 C39 123.7(4)
C50 C45 C46 113.3(4)
C50 C45 B1 126.9(3)
C46 C45 B1 118.9(4)
F6 C46 C47 116.5(4)
F6 C46 C45 119.3(4)
C47 C46 C45 124.2(4)
F7 C47 C48 119.9(4)
F7 C47 C46 120.3(5)
C48 C47 C46 119.8(4)
F8 C48 C47 121.1(4)
F8 C48 C49 118.8(5)
C47 C48 C49 120.0(4)
F9 C49 C48 121.2(4)
F9 C49 C50 120.3(4)
C48 C49 C50 118.5(4)
F10 C50 C45 121.4(3)
F10 C50 C49 114.4(4)
C45 C50 C49 124.1(4)
C52 C51 C56 112.5(3)
C52 C51 B1 119.9(3)
C56 C51 B1 126.8(3)
F11 C52 C53 115.5(3)
F11 C52 C51 119.1(3)
C53 C52 C51 125.4(3)
F12 C53 C52 121.9(3)
F12 C53 C54 119.2(3)
C52 C53 C54 118.9(4)
F13 C54 C55 121.5(3)
F13 C54 C53 120.0(4)
C55 C54 C53 118.5(3)
F14 C55 C54 119.4(3)
F14 C55 C56 120.3(4)
C54 C55 C56 120.3(3)
F15 C56 C55 115.6(3)
F15 C56 C51 120.1(3)
C55 C56 C51 124.3(4)
C62 C57 C58 113.2(3)
C62 C57 B1 119.8(3)
C58 C57 B1 126.2(4)
F16 C58 C59 115.6(3)
F16 C58 C57 121.4(3)
C59 C58 C57 123.0(4)
F17 C59 C60 119.5(4)
F17 C59 C58 120.2(4)
C60 C59 C58 120.4(4)
F18 C60 C59 120.4(4)
F18 C60 C61 120.5(4)
C59 C60 C61 119.2(4)
F19 C61 C60 119.9(4)
F19 C61 C62 121.5(4)
C60 C61 C62 118.5(4)
F20 C62 C61 115.4(3)
F20 C62 C57 118.9(3)
C61 C62 C57 125.6(4)

loop_
_geom_bond_atom_site_label_1
_geom_bond_atom_site_label_2
_geom_bond_distance
Re1 N2 1.775(3)
Re1 N1 1.788(3)
Re1 P2 2.4185(10)
Re1 P1 2.4295(9)
Re1 H63 2.02(5)
P1 C9 1.841(4)
P1 C15 1.844(3)
P1 C3 1.848(4)
P2 C33 1.837(3)
P2 C27 1.839(4)
P2 C21 1.857(4)
N1 O1 1.180(4)
N2 O2 1.317(4)
O2 C1 1.467(6)
C1 C2 1.490(6)
C1 H1A 0.9900
C1 H1B 0.9900
C2 H2A 0.9800
C2 H2B 0.9800
C2 H2C 0.9800
C3 C4 1.534(4)
C3 C8 1.543(5)
C3 H3 1.0000
C4 C5 1.526(5)
C4 H4A 0.9900
C4 H4B 0.9900
C5 C6 1.520(5)
C5 H5A 0.9900
C5 H5B 0.9900
C6 C7 1.516(5)
C6 H6A 0.9900
C6 H6B 0.9900
C7 C8 1.541(6)
C7 H7A 0.9900
C7 H7B 0.9900
C8 H8A 0.9900
C8 H8B 0.9900
C9 C14 1.529(5)
C9 C10 1.543(5)
C9 H9 1.0000
C10 C11 1.524(5)
C10 H10A 0.9900
C10 H10B 0.9900
C11 C12 1.501(6)
C11 H11A 0.9900
C11 H11B 0.9900
C12 C13 1.520(5)
C12 H12A 0.9900
C12 H12B 0.9900
C13 C14 1.523(5)
C13 H13A 0.9900
C13 H13B 0.9900
C14 H14A 0.9900
C14 H14B 0.9900
C15 C20 1.530(5)
C15 C16 1.535(5)
C15 H15 1.0000
C16 C17 1.528(5)
C16 H16A 0.9900
C16 H16B 0.9900
C17 C18 1.523(6)
C17 H17A 0.9900
C17 H17B 0.9900
C18 C19 1.521(6)
C18 H18A 0.9900
C18 H18B 0.9900
C19 C20 1.525(5)
C19 H19A 0.9900
C19 H19B 0.9900
C20 H20A 0.9900
C20 H20B 0.9900
C21 C26 1.538(5)
C21 C22 1.549(5)
C21 H21 1.0000
C22 C23 1.524(5)
C22 H22A 0.9900
C22 H22B 0.9900
C23 C24 1.517(5)
C23 H23A 0.9900
C23 H23B 0.9900
C24 C25 1.532(6)
C24 H24A 0.9900
C24 H24B 0.9900
C25 C26 1.533(5)
C25 H25A 0.9900
C25 H25B 0.9900
C26 H26A 0.9900
C26 H26B 0.9900
C27 C32 1.525(5)
C27 C28 1.527(5)
C27 H27 1.0000
C28 C29 1.534(6)
C28 H28A 0.9900
C28 H28B 0.9900
C29 C30 1.516(6)
C29 H29A 0.9900
C29 H29B 0.9900
C30 C31 1.531(6)
C30 H30A 0.9900
C30 H30B 0.9900
C31 C32 1.535(6)
C31 H31A 0.9900
C31 H31B 0.9900
C32 H32A 0.9900
C32 H32B 0.9900
C33 C34 1.535(5)
C33 C38 1.543(5)
C33 H33 1.0000
C34 C35 1.524(5)
C34 H34A 0.9900
C34 H34B 0.9900
C35 C36 1.522(6)
C35 H35A 0.9900
C35 H35B 0.9900
C36 C37 1.519(6)
C36 H36A 0.9900
C36 H36B 0.9900
C37 C38 1.523(5)
C37 H37A 0.9900
C37 H37B 0.9900
C38 H38A 0.9900
C38 H38B 0.9900
B1 C45 1.647(6)
B1 C57 1.648(5)
B1 C39 1.653(6)
B1 C51 1.663(5)
C39 C40 1.374(6)
C39 C44 1.404(5)
C40 F1 1.348(4)
C40 C41 1.380(6)
C41 F2 1.347(5)
C41 C42 1.359(6)
C42 F3 1.339(4)
C42 C43 1.369(6)
C43 F4 1.356(4)
C43 C44 1.381(6)
C44 F5 1.346(5)
C45 C50 1.387(6)
C45 C46 1.394(5)
C46 F6 1.355(5)
C46 C47 1.379(6)
C47 F7 1.354(5)
C47 C48 1.355(7)
C48 F8 1.349(5)
C48 C49 1.372(7)
C49 F9 1.341(5)
C49 C50 1.401(5)
C50 F10 1.348(5)
C51 C52 1.379(5)
C51 C56 1.388(5)
C52 F11 1.359(4)
C52 C53 1.377(5)
C53 F12 1.341(5)
C53 C54 1.383(5)
C54 F13 1.340(4)
C54 C55 1.358(6)
C55 F14 1.351(4)
C55 C56 1.378(5)
C56 F15 1.349(4)
C57 C62 1.376(5)
C57 C58 1.388(5)
C58 F16 1.344(5)
C58 C59 1.385(6)
C59 F17 1.351(4)
C59 C60 1.362(6)
C60 F18 1.350(4)
C60 C61 1.368(6)
C61 F19 1.340(5)
C61 C62 1.373(5)
C62 F20 1.361(4)
